data_4062185
_journal_name_full Organometallics
_journal_year 2003
_chemical_formula_sum 'C44 H40 Cl3 N O2 P2 Ru S'
_chemical_formula_weight 916.19
_space_group_IT_number 2
_symmetry_cell_setting triclinic
_symmetry_space_group_name_Hall '-P 1'
_symmetry_space_group_name_H-M 'P -1'
_cell_angle_alpha 94.6404(10)
_cell_angle_beta 98.1618(8)
_cell_angle_gamma 90.4884(8)
_cell_formula_units_Z 4
_cell_length_a 14.1727(5)
_cell_length_b 15.6797(5)
_cell_length_c 18.5534(6)
_cell_measurement_temperature 150(1)
_cell_volume 4067.0(2)
_diffrn_ambient_temperature 150(1)
_exptl_crystal_density_diffrn 1.496
_cod_depositor_comments
;
The following automatic conversions were performed:
'_symmetry_cell_setting' value 'Triclinic' changed to 'triclinic'
according to '/home/saulius/struct/CIF-dictionaries/cif_core.dic'
dictionary named 'cif_core.dic' version 2.4.1 from 2010-06-29.

Automatic conversion script
Id: cif_fix_enum 1527 2010-12-29 10:47:43Z saulius 
;
_cod_database_code 4062185

loop_
_symmetry_equiv_pos_as_xyz
'x, y, z'
'-x, -y, -z'

loop_
_atom_site_label
_atom_site_type_symbol
_atom_site_fract_x
_atom_site_fract_y
_atom_site_fract_z
_atom_site_U_iso_or_equiv
_atom_site_adp_type
_atom_site_occupancy
_atom_site_symmetry_multiplicity
_atom_site_calc_flag
_atom_site_refinement_flags
_atom_site_disorder_assembly
_atom_site_disorder_group
Ru1 Ru 1.05394(2) 0.62780(2) 0.296184(18) 0.01828(9) Uani 1 1 d . . .
S1 S 0.64093(8) 0.59305(8) 0.31774(8) 0.0363(3) Uani 1 1 d . . .
P1 P 1.09914(8) 0.49019(7) 0.30835(6) 0.0208(2) Uani 1 1 d . . .
P2 P 1.05571(8) 0.59384(7) 0.17556(6) 0.0233(2) Uani 1 1 d . . .
O1 O 0.9046(2) 0.50437(17) 0.24167(15) 0.0205(6) Uani 1 1 d . . .
O2 O 0.8356(2) 0.38856(19) 0.19074(19) 0.0327(8) Uani 1 1 d . . .
N1 N 0.7427(3) 0.4849(2) 0.2479(2) 0.0285(9) Uani 1 1 d . . .
C1 C 0.9156(3) 0.5843(3) 0.2841(2) 0.0199(9) Uani 1 1 d . . .
C2 C 0.8316(3) 0.6119(3) 0.3078(2) 0.0200(9) Uani 1 1 d . . .
C3 C 0.7446(3) 0.5621(3) 0.2904(2) 0.0250(9) Uani 1 1 d . . .
C4 C 0.8222(3) 0.4618(3) 0.2281(2) 0.0235(9) Uani 1 1 d . . .
C5 C 0.8292(3) 0.6939(3) 0.3538(2) 0.0212(9) Uani 1 1 d . . .
C6 C 0.8096(3) 0.7698(3) 0.3227(3) 0.0313(11) Uani 1 1 d . . .
H6A H 0.7978 0.7703 0.2710 0.038 Uiso 1 1 calc R . .
C7 C 0.8070(4) 0.8464(3) 0.3670(3) 0.0424(14) Uani 1 1 d . . .
H7A H 0.7930 0.8985 0.3454 0.051 Uiso 1 1 calc R . .
C8 C 0.8247(3) 0.8460(4) 0.4415(3) 0.0449(15) Uani 1 1 d . . .
H8A H 0.8238 0.8980 0.4714 0.054 Uiso 1 1 calc R . .
C9 C 0.8435(4) 0.7707(4) 0.4730(3) 0.0455(14) Uani 1 1 d . . .
H9A H 0.8555 0.7705 0.5246 0.055 Uiso 1 1 calc R . .
C10 C 0.8451(3) 0.6945(3) 0.4292(3) 0.0330(11) Uani 1 1 d . . .
H10A H 0.8572 0.6423 0.4513 0.040 Uiso 1 1 calc R . .
C11 C 0.7568(4) 0.3278(4) 0.1789(5) 0.080(3) Uani 1 1 d . . .
H11A H 0.7276 0.3262 0.2242 0.096 Uiso 1 1 calc R . .
H11B H 0.7076 0.3454 0.1398 0.096 Uiso 1 1 calc R . .
C12 C 0.7906(4) 0.2444(3) 0.1583(3) 0.0482(15) Uani 1 1 d . . .
H12A H 0.7372 0.2030 0.1505 0.072 Uiso 1 1 calc R . .
H12B H 0.8390 0.2272 0.1972 0.072 Uiso 1 1 calc R . .
H12C H 0.8185 0.2462 0.1130 0.072 Uiso 1 1 calc R . .
C13 C 1.1038(3) 0.4333(3) 0.2180(2) 0.0290(10) Uani 1 1 d . . .
H13A H 1.1549 0.3906 0.2223 0.035 Uiso 1 1 calc R . .
H13B H 1.0425 0.4023 0.2010 0.035 Uiso 1 1 calc R . .
C14 C 1.1225(4) 0.4942(3) 0.1631(3) 0.0346(11) Uani 1 1 d . . .
H14A H 1.1030 0.4669 0.1131 0.041 Uiso 1 1 calc R . .
H14B H 1.1916 0.5079 0.1688 0.041 Uiso 1 1 calc R . .
C15 C 1.0254(3) 0.4172(3) 0.3500(2) 0.0238(9) Uani 1 1 d . . .
C16 C 0.9706(3) 0.4500(3) 0.4019(3) 0.0324(11) Uani 1 1 d . . .
H16A H 0.9758 0.5091 0.4183 0.039 Uiso 1 1 calc R . .
C17 C 0.9083(4) 0.3971(3) 0.4300(3) 0.0392(12) Uani 1 1 d . . .
H17A H 0.8709 0.4202 0.4652 0.047 Uiso 1 1 calc R . .
C18 C 0.9005(4) 0.3114(4) 0.4070(3) 0.0435(14) Uani 1 1 d . . .
H18A H 0.8567 0.2757 0.4255 0.052 Uiso 1 1 calc R . .
C19 C 0.9561(4) 0.2776(3) 0.3572(3) 0.0405(13) Uani 1 1 d . . .
H19A H 0.9519 0.2182 0.3421 0.049 Uiso 1 1 calc R . .
C20 C 1.0184(3) 0.3302(3) 0.3291(3) 0.0330(11) Uani 1 1 d . . .
H20A H 1.0570 0.3063 0.2950 0.040 Uiso 1 1 calc R . .
C21 C 1.2187(3) 0.4755(3) 0.3585(3) 0.0259(10) Uani 1 1 d . . .
C22 C 1.2313(3) 0.4361(3) 0.4228(3) 0.0316(11) Uani 1 1 d . . .
H22A H 1.1774 0.4157 0.4418 0.038 Uiso 1 1 calc R . .
C23 C 1.3224(4) 0.4260(3) 0.4602(3) 0.0413(13) Uani 1 1 d . . .
H23A H 1.3304 0.4002 0.5052 0.050 Uiso 1 1 calc R . .
C24 C 1.4009(4) 0.4535(3) 0.4316(3) 0.0446(15) Uani 1 1 d . . .
H24A H 1.4631 0.4455 0.4566 0.053 Uiso 1 1 calc R . .
C25 C 1.3898(4) 0.4922(3) 0.3676(3) 0.0444(14) Uani 1 1 d . . .
H25A H 1.4440 0.5110 0.3480 0.053 Uiso 1 1 calc R . .
C26 C 1.2987(3) 0.5039(3) 0.3315(3) 0.0367(12) Uani 1 1 d . . .
H26A H 1.2910 0.5319 0.2875 0.044 Uiso 1 1 calc R . .
C27 C 1.1218(3) 0.6678(3) 0.1279(2) 0.0256(10) Uani 1 1 d . . .
C28 C 1.2209(4) 0.6742(3) 0.1430(3) 0.0374(12) Uani 1 1 d . . .
H28A H 1.2536 0.6400 0.1782 0.045 Uiso 1 1 calc R . .
C29 C 1.2727(4) 0.7291(4) 0.1082(3) 0.0416(13) Uani 1 1 d . . .
H29A H 1.3403 0.7314 0.1188 0.050 Uiso 1 1 calc R . .
C30 C 1.2270(4) 0.7799(4) 0.0587(3) 0.0416(13) Uani 1 1 d . . .
H30A H 1.2626 0.8161 0.0335 0.050 Uiso 1 1 calc R . .
C31 C 1.1299(4) 0.7786(3) 0.0456(3) 0.0418(13) Uani 1 1 d . . .
H31A H 1.0979 0.8165 0.0133 0.050 Uiso 1 1 calc R . .
C32 C 1.0771(3) 0.7219(3) 0.0793(3) 0.0350(12) Uani 1 1 d . . .
H32A H 1.0095 0.7206 0.0686 0.042 Uiso 1 1 calc R . .
C33 C 0.9424(3) 0.5788(3) 0.1149(2) 0.0269(10) Uani 1 1 d . . .
C34 C 0.8731(3) 0.6387(3) 0.1222(3) 0.0326(11) Uani 1 1 d . . .
H34A H 0.8869 0.6874 0.1561 0.039 Uiso 1 1 calc R . .
C35 C 0.7835(4) 0.6291(4) 0.0809(3) 0.0466(15) Uani 1 1 d . . .
H35A H 0.7367 0.6713 0.0860 0.056 Uiso 1 1 calc R . .
C36 C 0.7629(4) 0.5574(4) 0.0322(3) 0.0533(17) Uani 1 1 d . . .
H36A H 0.7019 0.5505 0.0033 0.064 Uiso 1 1 calc R . .
C37 C 0.8307(5) 0.4964(4) 0.0258(3) 0.0535(17) Uani 1 1 d . . .
H37A H 0.8158 0.4464 -0.0064 0.064 Uiso 1 1 calc R . .
C38 C 0.9202(4) 0.5071(4) 0.0657(3) 0.0428(13) Uani 1 1 d . . .
H38A H 0.9672 0.4653 0.0597 0.051 Uiso 1 1 calc R . .
C39 C 1.1193(4) 0.7584(3) 0.2964(3) 0.0362(12) Uani 1 1 d . . .
H39A H 1.1249 0.7896 0.2522 0.043 Uiso 1 1 calc R . .
C40 C 1.1884(3) 0.7054(3) 0.3303(3) 0.0289(10) Uani 1 1 d . . .
H40A H 1.2520 0.6926 0.3151 0.035 Uiso 1 1 calc R . .
C41 C 1.1550(4) 0.6796(3) 0.3937(3) 0.0346(11) Uani 1 1 d . . .
H41A H 1.1910 0.6448 0.4308 0.041 Uiso 1 1 calc R . .
C42 C 1.0666(4) 0.7166(3) 0.3987(3) 0.0353(12) Uani 1 1 d . . .
H42A H 1.0284 0.7128 0.4398 0.042 Uiso 1 1 calc R . .
C43 C 1.0444(3) 0.7657(3) 0.3384(3) 0.0350(12) Uani 1 1 d . . .
H43A H 0.9874 0.8025 0.3290 0.042 Uiso 1 1 calc R . .
Ru2 Ru 0.36613(2) 0.12568(2) 0.294561(18) 0.01833(9) Uani 1 1 d . . .
S2 S 0.78471(9) 0.08546(8) 0.31076(8) 0.0390(3) Uani 1 1 d . . .
P3 P 0.31909(8) -0.01031(7) 0.30846(6) 0.0200(2) Uani 1 1 d . . .
P4 P 0.32035(8) 0.09152(7) 0.17405(6) 0.0217(2) Uani 1 1 d . . .
O3 O 0.4894(2) 0.00262(18) 0.23445(15) 0.0220(6) Uani 1 1 d . . .
O4 O 0.5350(2) -0.11964(19) 0.19049(17) 0.0275(7) Uani 1 1 d . . .
N2 N 0.6525(3) -0.0244(2) 0.2462(2) 0.0269(8) Uani 1 1 d . . .
C44 C 0.4978(3) 0.0806(3) 0.2809(2) 0.0214(9) Uani 1 1 d . . .
C45 C 0.5915(3) 0.1051(3) 0.3055(2) 0.0222(9) Uani 1 1 d . . .
C46 C 0.6702(3) 0.0553(3) 0.2859(2) 0.0252(9) Uani 1 1 d . . .
C47 C 0.5646(3) -0.0444(3) 0.2259(2) 0.0230(9) Uani 1 1 d . . .
C48 C 0.6138(3) 0.1859(3) 0.3533(2) 0.0239(9) Uani 1 1 d . . .
C49 C 0.6262(4) 0.2627(3) 0.3245(3) 0.0377(12) Uani 1 1 d . . .
H49A H 0.6220 0.2640 0.2730 0.045 Uiso 1 1 calc R . .
C50 C 0.6447(4) 0.3381(3) 0.3689(4) 0.0480(15) Uani 1 1 d . . .
H50A H 0.6526 0.3905 0.3479 0.058 Uiso 1 1 calc R . .
C51 C 0.6518(4) 0.3368(3) 0.4433(3) 0.0466(15) Uani 1 1 d . . .
H51A H 0.6643 0.3884 0.4738 0.056 Uiso 1 1 calc R . .
C52 C 0.6408(4) 0.2606(4) 0.4739(3) 0.0421(13) Uani 1 1 d . . .
H52A H 0.6458 0.2595 0.5254 0.051 Uiso 1 1 calc R . .
C53 C 0.6222(3) 0.1852(3) 0.4284(3) 0.0318(11) Uani 1 1 d . . .
H53A H 0.6152 0.1327 0.4494 0.038 Uiso 1 1 calc R . .
C54 C 0.6059(3) -0.1867(3) 0.1928(3) 0.0332(11) Uani 1 1 d . . .
H54A H 0.6342 -0.1931 0.2439 0.040 Uiso 1 1 calc R . .
H54B H 0.6575 -0.1719 0.1650 0.040 Uiso 1 1 calc R . .
C55 C 0.5569(4) -0.2679(3) 0.1598(3) 0.0400(13) Uani 1 1 d . . .
H55A H 0.6030 -0.3142 0.1608 0.060 Uiso 1 1 calc R . .
H55B H 0.5295 -0.2610 0.1091 0.060 Uiso 1 1 calc R . .
H55C H 0.5060 -0.2821 0.1877 0.060 Uiso 1 1 calc R . .
C56 C 0.2563(3) -0.0609(3) 0.2203(2) 0.0265(10) Uani 1 1 d . . .
H56A H 0.2687 -0.1230 0.2174 0.032 Uiso 1 1 calc R . .
H56B H 0.1868 -0.0536 0.2191 0.032 Uiso 1 1 calc R . .
C57 C 0.2869(3) -0.0236(3) 0.1545(2) 0.0289(10) Uani 1 1 d . . .
H57A H 0.2341 -0.0304 0.1133 0.035 Uiso 1 1 calc R . .
H57B H 0.3420 -0.0554 0.1398 0.035 Uiso 1 1 calc R . .
C58 C 0.4105(3) -0.0850(3) 0.3429(2) 0.0219(9) Uani 1 1 d . . .
C59 C 0.4844(3) -0.0529(3) 0.3962(3) 0.0303(10) Uani 1 1 d . . .
H59A H 0.4855 0.0057 0.4140 0.036 Uiso 1 1 calc R . .
C60 C 0.5561(3) -0.1059(3) 0.4233(3) 0.0370(12) Uani 1 1 d . . .
H60A H 0.6062 -0.0834 0.4595 0.044 Uiso 1 1 calc R . .
C61 C 0.5554(4) -0.1906(3) 0.3984(3) 0.0386(12) Uani 1 1 d . . .
H61A H 0.6054 -0.2264 0.4166 0.046 Uiso 1 1 calc R . .
C62 C 0.4826(4) -0.2234(3) 0.3472(3) 0.0374(12) Uani 1 1 d . . .
H62A H 0.4817 -0.2824 0.3305 0.045 Uiso 1 1 calc R . .
C63 C 0.4098(3) -0.1715(3) 0.3193(3) 0.0289(10) Uani 1 1 d . . .
H63A H 0.3593 -0.1951 0.2839 0.035 Uiso 1 1 calc R . .
C64 C 0.2281(3) -0.0260(3) 0.3677(2) 0.0213(9) Uani 1 1 d . . .
C65 C 0.2456(3) -0.0717(3) 0.4289(2) 0.0255(9) Uani 1 1 d . . .
H65A H 0.3074 -0.0934 0.4424 0.031 Uiso 1 1 calc R . .
C66 C 0.1741(3) -0.0863(3) 0.4709(3) 0.0311(11) Uani 1 1 d . . .
H66A H 0.1873 -0.1176 0.5127 0.037 Uiso 1 1 calc R . .
C67 C 0.0846(4) -0.0555(3) 0.4518(3) 0.0352(12) Uani 1 1 d . . .
H67A H 0.0355 -0.0670 0.4797 0.042 Uiso 1 1 calc R . .
C68 C 0.0654(3) -0.0081(3) 0.3925(3) 0.0315(11) Uani 1 1 d . . .
H68A H 0.0035 0.0139 0.3800 0.038 Uiso 1 1 calc R . .
C69 C 0.1371(3) 0.0075(3) 0.3509(3) 0.0289(10) Uani 1 1 d . . .
H69A H 0.1241 0.0412 0.3105 0.035 Uiso 1 1 calc R . .
C70 C 0.2153(3) 0.1504(3) 0.1378(2) 0.0251(10) Uani 1 1 d . . .
C71 C 0.1265(4) 0.1290(3) 0.1547(3) 0.0422(13) Uani 1 1 d . . .
H71A H 0.1192 0.0791 0.1793 0.051 Uiso 1 1 calc R . .
C72 C 0.0482(4) 0.1790(4) 0.1364(4) 0.0513(15) Uani 1 1 d . . .
H72A H -0.0120 0.1640 0.1493 0.062 Uiso 1 1 calc R . .
C73 C 0.0577(4) 0.2505(3) 0.0993(3) 0.0415(13) Uani 1 1 d . . .
H73A H 0.0043 0.2854 0.0870 0.050 Uiso 1 1 calc R . .
C74 C 0.1447(4) 0.2714(3) 0.0799(3) 0.0391(12) Uani 1 1 d . . .
H74A H 0.1507 0.3197 0.0530 0.047 Uiso 1 1 calc R . .
C75 C 0.2238(4) 0.2221(3) 0.0995(3) 0.0321(11) Uani 1 1 d . . .
H75A H 0.2839 0.2374 0.0868 0.038 Uiso 1 1 calc R . .
C76 C 0.3973(3) 0.1066(3) 0.1047(2) 0.0259(10) Uani 1 1 d . . .
C77 C 0.4790(4) 0.1580(3) 0.1207(3) 0.0390(12) Uani 1 1 d . . .
H77A H 0.4978 0.1835 0.1689 0.047 Uiso 1 1 calc R . .
C78 C 0.5332(4) 0.1718(4) 0.0654(3) 0.0507(15) Uani 1 1 d . . .
H78A H 0.5884 0.2080 0.0760 0.061 Uiso 1 1 calc R . .
C79 C 0.5083(4) 0.1343(4) -0.0034(3) 0.0474(14) Uani 1 1 d . . .
H79A H 0.5466 0.1438 -0.0402 0.057 Uiso 1 1 calc R . .
C80 C 0.4284(4) 0.0832(4) -0.0201(3) 0.0424(13) Uani 1 1 d . . .
H80A H 0.4112 0.0571 -0.0683 0.051 Uiso 1 1 calc R . .
C81 C 0.3728(4) 0.0695(3) 0.0337(3) 0.0363(12) Uani 1 1 d . . .
H81A H 0.3170 0.0343 0.0219 0.044 Uiso 1 1 calc R . .
C82 C 0.3932(4) 0.2147(3) 0.3975(3) 0.0340(11) Uani 1 1 d . . .
H82A H 0.4453 0.2096 0.4392 0.041 Uiso 1 1 calc R . .
C83 C 0.3018(4) 0.1794(3) 0.3909(3) 0.0353(12) Uani 1 1 d . . .
H83A H 0.2770 0.1451 0.4276 0.042 Uiso 1 1 calc R . .
C84 C 0.2475(4) 0.2055(3) 0.3273(3) 0.0384(13) Uani 1 1 d . . .
H84A H 0.1778 0.1944 0.3113 0.046 Uiso 1 1 calc R . .
C85 C 0.3077(4) 0.2576(3) 0.2945(3) 0.0405(13) Uani 1 1 d . . .
H85A H 0.2880 0.2890 0.2501 0.049 Uiso 1 1 calc R . .
C86 C 0.3976(4) 0.2636(3) 0.3374(3) 0.0353(12) Uani 1 1 d . . .
H86A H 0.4531 0.2993 0.3290 0.042 Uiso 1 1 calc R . .
C87 C 0.8481(4) 0.9502(4) 0.1552(3) 0.0451(14) Uani 1 1 d . . .
H87A H 0.8006 0.9558 0.1903 0.054 Uiso 1 1 calc R . .
Cl1 Cl 0.82567(11) 0.85327(9) 0.10043(10) 0.0584(4) Uani 1 1 d . . .
Cl2 Cl 0.96296(12) 0.94964(14) 0.20480(11) 0.0763(5) Uani 1 1 d . . .
Cl3 Cl 0.83487(17) 1.03482(11) 0.10003(12) 0.0907(7) Uani 1 1 d . . .
C88 C 0.5086(4) 0.4709(3) 0.1633(3) 0.0436(13) Uani 1 1 d . . .
H88A H 0.5574 0.4964 0.2038 0.052 Uiso 1 1 calc R . .
Cl4 Cl 0.41111(12) 0.53971(11) 0.15083(13) 0.0787(6) Uani 1 1 d . . .
Cl5 Cl 0.47029(16) 0.37310(12) 0.18530(13) 0.0842(6) Uani 1 1 d . . .
Cl6 Cl 0.55745(18) 0.4598(2) 0.08373(14) 0.1334(12) Uani 1 1 d . . .

loop_
_atom_site_aniso_label
_atom_site_aniso_U_11
_atom_site_aniso_U_22
_atom_site_aniso_U_33
_atom_site_aniso_U_23
_atom_site_aniso_U_13
_atom_site_aniso_U_12
Ru1 0.01732(17) 0.01550(17) 0.02193(18) -0.00088(13) 0.00415(13) -0.00313(12)
S1 0.0202(6) 0.0311(7) 0.0573(9) -0.0068(6) 0.0097(6) 0.0016(5)
P1 0.0187(5) 0.0193(5) 0.0243(6) 0.0022(4) 0.0027(4) -0.0013(4)
P2 0.0275(6) 0.0193(6) 0.0244(6) 0.0023(4) 0.0076(5) 0.0007(5)
O1 0.0186(14) 0.0178(14) 0.0250(16) -0.0023(12) 0.0052(12) -0.0041(11)
O2 0.0232(17) 0.0240(17) 0.049(2) -0.0117(15) 0.0086(15) -0.0057(13)
N1 0.0212(19) 0.0199(19) 0.042(2) -0.0065(17) 0.0029(17) -0.0022(15)
C1 0.026(2) 0.015(2) 0.018(2) 0.0004(16) 0.0018(17) -0.0022(16)
C2 0.020(2) 0.020(2) 0.020(2) 0.0029(16) 0.0015(17) -0.0011(16)
C3 0.023(2) 0.022(2) 0.030(2) 0.0020(18) 0.0046(19) 0.0025(18)
C4 0.025(2) 0.019(2) 0.027(2) 0.0026(17) 0.0042(18) -0.0010(17)
C5 0.017(2) 0.022(2) 0.025(2) -0.0010(17) 0.0044(17) 0.0009(16)
C6 0.026(2) 0.029(3) 0.040(3) 0.006(2) 0.006(2) 0.0029(19)
C7 0.032(3) 0.022(3) 0.074(4) -0.004(3) 0.015(3) 0.000(2)
C8 0.026(3) 0.039(3) 0.065(4) -0.033(3) 0.008(3) 0.000(2)
C9 0.034(3) 0.064(4) 0.034(3) -0.020(3) 0.002(2) 0.011(3)
C10 0.033(3) 0.036(3) 0.031(3) -0.001(2) 0.008(2) 0.008(2)
C11 0.026(3) 0.035(3) 0.171(8) -0.051(4) 0.026(4) -0.015(2)
C12 0.042(3) 0.028(3) 0.072(4) -0.009(3) 0.005(3) -0.005(2)
C13 0.034(3) 0.024(2) 0.029(3) -0.0022(19) 0.005(2) 0.0039(19)
C14 0.046(3) 0.028(3) 0.032(3) 0.001(2) 0.013(2) 0.005(2)
C15 0.018(2) 0.021(2) 0.032(2) 0.0074(18) -0.0002(18) -0.0007(17)
C16 0.037(3) 0.031(3) 0.031(3) 0.008(2) 0.006(2) -0.002(2)
C17 0.033(3) 0.047(3) 0.041(3) 0.013(2) 0.010(2) -0.001(2)
C18 0.037(3) 0.042(3) 0.053(4) 0.020(3) 0.004(3) -0.012(2)
C19 0.041(3) 0.019(2) 0.059(4) 0.011(2) -0.004(3) -0.013(2)
C20 0.029(3) 0.026(2) 0.045(3) 0.006(2) 0.004(2) 0.000(2)
C21 0.024(2) 0.017(2) 0.035(3) -0.0029(18) -0.0006(19) 0.0008(17)
C22 0.033(3) 0.030(3) 0.031(3) 0.003(2) 0.001(2) 0.004(2)
C23 0.047(3) 0.033(3) 0.038(3) -0.003(2) -0.013(2) 0.008(2)
C24 0.028(3) 0.032(3) 0.063(4) -0.016(3) -0.015(3) 0.008(2)
C25 0.024(3) 0.033(3) 0.073(4) -0.003(3) 0.003(3) -0.004(2)
C26 0.024(2) 0.034(3) 0.053(3) 0.013(2) 0.006(2) 0.002(2)
C27 0.028(2) 0.028(2) 0.021(2) -0.0026(18) 0.0085(18) -0.0029(19)
C28 0.032(3) 0.042(3) 0.039(3) 0.010(2) 0.005(2) 0.005(2)
C29 0.029(3) 0.049(3) 0.049(3) -0.002(3) 0.015(2) -0.007(2)
C30 0.045(3) 0.046(3) 0.033(3) -0.001(2) 0.007(2) -0.020(3)
C31 0.048(3) 0.043(3) 0.034(3) 0.014(2) -0.001(2) -0.014(3)
C32 0.027(3) 0.043(3) 0.036(3) 0.013(2) 0.001(2) -0.008(2)
C33 0.033(3) 0.028(2) 0.020(2) 0.0008(18) 0.0077(19) -0.012(2)
C34 0.029(3) 0.042(3) 0.027(3) 0.003(2) 0.004(2) -0.009(2)
C35 0.028(3) 0.078(4) 0.035(3) 0.013(3) 0.006(2) -0.009(3)
C36 0.041(3) 0.083(5) 0.032(3) 0.005(3) -0.004(3) -0.031(3)
C37 0.064(4) 0.064(4) 0.032(3) -0.009(3) 0.013(3) -0.030(3)
C38 0.051(3) 0.048(3) 0.030(3) -0.005(2) 0.012(2) -0.019(3)
C39 0.040(3) 0.024(2) 0.042(3) -0.001(2) 0.002(2) -0.015(2)
C40 0.018(2) 0.025(2) 0.042(3) -0.008(2) 0.004(2) -0.0085(18)
C41 0.038(3) 0.031(3) 0.030(3) -0.007(2) -0.006(2) -0.010(2)
C42 0.036(3) 0.035(3) 0.034(3) -0.016(2) 0.011(2) -0.018(2)
C43 0.024(2) 0.018(2) 0.058(3) -0.012(2) 0.000(2) -0.0006(18)
Ru2 0.01771(17) 0.01651(17) 0.02031(18) 0.00043(13) 0.00182(13) -0.00012(13)
S2 0.0217(6) 0.0338(7) 0.0602(9) -0.0054(6) 0.0067(6) -0.0066(5)
P3 0.0190(5) 0.0188(5) 0.0227(6) 0.0034(4) 0.0036(4) 0.0002(4)
P4 0.0212(6) 0.0209(6) 0.0225(6) 0.0039(4) -0.0001(4) -0.0021(4)
O3 0.0216(15) 0.0222(15) 0.0208(15) -0.0032(12) 0.0011(12) -0.0021(12)
O4 0.0235(16) 0.0256(17) 0.0320(18) -0.0068(13) 0.0052(13) -0.0016(13)
N2 0.0216(19) 0.027(2) 0.032(2) -0.0008(16) 0.0068(16) -0.0041(15)
C44 0.027(2) 0.020(2) 0.017(2) 0.0043(16) 0.0034(17) -0.0012(17)
C45 0.023(2) 0.021(2) 0.024(2) 0.0061(17) 0.0050(18) -0.0010(17)
C46 0.023(2) 0.023(2) 0.030(2) 0.0058(18) 0.0052(19) -0.0059(18)
C47 0.024(2) 0.028(2) 0.018(2) 0.0031(17) 0.0079(17) -0.0017(18)
C48 0.016(2) 0.024(2) 0.030(2) -0.0021(18) 0.0003(18) -0.0007(17)
C49 0.043(3) 0.030(3) 0.037(3) 0.008(2) -0.007(2) -0.013(2)
C50 0.043(3) 0.027(3) 0.068(4) 0.005(3) -0.015(3) -0.007(2)
C51 0.028(3) 0.036(3) 0.068(4) -0.018(3) -0.008(3) -0.002(2)
C52 0.035(3) 0.051(3) 0.037(3) -0.011(2) 0.004(2) -0.009(2)
C53 0.029(3) 0.032(3) 0.033(3) -0.002(2) 0.002(2) -0.007(2)
C54 0.024(2) 0.027(2) 0.049(3) -0.003(2) 0.008(2) 0.0033(19)
C55 0.039(3) 0.028(3) 0.051(3) -0.003(2) 0.004(3) 0.000(2)
C56 0.027(2) 0.026(2) 0.026(2) 0.0031(18) 0.0023(19) -0.0048(19)
C57 0.035(3) 0.022(2) 0.028(2) -0.0006(18) 0.000(2) -0.0012(19)
C58 0.022(2) 0.025(2) 0.021(2) 0.0071(17) 0.0095(17) 0.0034(17)
C59 0.033(3) 0.029(2) 0.031(3) 0.007(2) 0.008(2) 0.004(2)
C60 0.023(2) 0.043(3) 0.045(3) 0.018(2) -0.002(2) 0.003(2)
C61 0.037(3) 0.042(3) 0.041(3) 0.016(2) 0.012(2) 0.021(2)
C62 0.044(3) 0.023(2) 0.050(3) 0.009(2) 0.019(3) 0.011(2)
C63 0.030(2) 0.023(2) 0.036(3) 0.0049(19) 0.009(2) -0.0001(19)
C64 0.020(2) 0.019(2) 0.026(2) 0.0002(17) 0.0083(17) -0.0044(16)
C65 0.024(2) 0.024(2) 0.029(2) 0.0024(18) 0.0041(19) -0.0006(18)
C66 0.037(3) 0.028(2) 0.031(3) 0.001(2) 0.011(2) -0.003(2)
C67 0.040(3) 0.024(2) 0.045(3) -0.007(2) 0.026(2) -0.008(2)
C68 0.022(2) 0.031(3) 0.041(3) -0.006(2) 0.008(2) 0.0036(19)
C69 0.029(2) 0.028(2) 0.031(3) 0.0027(19) 0.007(2) 0.0010(19)
C70 0.030(2) 0.024(2) 0.017(2) -0.0051(17) -0.0074(18) -0.0002(18)
C71 0.029(3) 0.042(3) 0.055(4) 0.019(3) -0.006(2) -0.004(2)
C72 0.028(3) 0.053(4) 0.071(4) 0.014(3) -0.004(3) 0.002(3)
C73 0.041(3) 0.036(3) 0.040(3) -0.006(2) -0.016(2) 0.013(2)
C74 0.059(4) 0.031(3) 0.027(3) 0.005(2) 0.004(2) 0.012(2)
C75 0.040(3) 0.029(3) 0.028(3) 0.003(2) 0.008(2) 0.002(2)
C76 0.026(2) 0.026(2) 0.026(2) 0.0054(18) 0.0053(19) 0.0034(18)
C77 0.039(3) 0.048(3) 0.031(3) 0.012(2) 0.004(2) -0.014(2)
C78 0.039(3) 0.070(4) 0.044(3) 0.017(3) 0.004(3) -0.015(3)
C79 0.043(3) 0.069(4) 0.035(3) 0.016(3) 0.015(3) 0.003(3)
C80 0.057(4) 0.049(3) 0.023(3) 0.000(2) 0.012(2) 0.004(3)
C81 0.040(3) 0.039(3) 0.029(3) -0.001(2) 0.004(2) -0.003(2)
C82 0.033(3) 0.031(3) 0.034(3) -0.009(2) -0.003(2) 0.012(2)
C83 0.046(3) 0.026(3) 0.037(3) -0.001(2) 0.019(2) 0.009(2)
C84 0.027(3) 0.031(3) 0.052(3) -0.015(2) -0.001(2) 0.009(2)
C85 0.062(4) 0.022(2) 0.036(3) 0.000(2) 0.004(3) 0.013(2)
C86 0.032(3) 0.021(2) 0.053(3) -0.013(2) 0.016(2) -0.006(2)
C87 0.032(3) 0.048(3) 0.052(4) -0.001(3) 0.001(3) 0.000(2)
Cl1 0.0512(9) 0.0381(8) 0.0843(12) -0.0068(7) 0.0110(8) -0.0011(7)
Cl2 0.0399(9) 0.1067(16) 0.0766(13) 0.0051(11) -0.0091(8) -0.0030(9)
Cl3 0.1177(17) 0.0393(9) 0.1017(16) 0.0092(9) -0.0317(13) -0.0105(10)
C88 0.035(3) 0.041(3) 0.054(4) 0.010(3) 0.002(3) -0.001(2)
Cl4 0.0458(9) 0.0491(10) 0.1361(18) 0.0060(10) -0.0036(10) 0.0086(7)
Cl5 0.0948(15) 0.0508(10) 0.1093(16) 0.0320(10) 0.0084(12) -0.0123(10)
Cl6 0.0978(18) 0.235(3) 0.0933(17) 0.086(2) 0.0594(15) 0.064(2)

loop_
_geom_bond_atom_site_label_1
_geom_bond_atom_site_label_2
_geom_bond_distance
_geom_bond_site_symmetry_2
_geom_bond_publ_flag
Ru1 C1 2.047(4) . ?
Ru1 C41 2.234(4) . ?
Ru1 C40 2.237(4) . ?
Ru1 C39 2.240(5) . ?
Ru1 C42 2.249(4) . ?
Ru1 C43 2.251(4) . ?
Ru1 P2 2.2619(12) . ?
Ru1 P1 2.2756(11) . ?
S1 C3 1.684(4) . ?
P1 C15 1.831(4) . ?
P1 C21 1.839(4) . ?
P1 C13 1.844(4) . ?
P2 C33 1.828(5) . ?
P2 C27 1.840(5) . ?
P2 C14 1.849(5) . ?
O1 C4 1.323(5) . ?
O1 C1 1.420(5) . ?
O2 C4 1.323(5) . ?
O2 C11 1.443(6) . ?
N1 C4 1.279(5) . ?
N1 C3 1.388(5) . ?
C1 C2 1.387(6) . ?
C2 C3 1.436(6) . ?
C2 C5 1.488(6) . ?
C5 C6 1.379(6) . ?
C5 C10 1.384(6) . ?
C6 C7 1.403(7) . ?
C7 C8 1.369(8) . ?
C8 C9 1.371(8) . ?
C9 C10 1.391(7) . ?
C11 C12 1.438(7) . ?
C13 C14 1.499(6) . ?
C15 C20 1.386(6) . ?
C15 C16 1.391(6) . ?
C16 C17 1.389(7) . ?
C17 C18 1.375(7) . ?
C18 C19 1.376(8) . ?
C19 C20 1.385(7) . ?
C21 C22 1.377(6) . ?
C21 C26 1.387(6) . ?
C22 C23 1.393(7) . ?
C23 C24 1.379(8) . ?
C24 C25 1.367(8) . ?
C25 C26 1.389(7) . ?
C27 C32 1.381(7) . ?
C27 C28 1.394(6) . ?
C28 C29 1.383(7) . ?
C29 C30 1.362(8) . ?
C30 C31 1.362(7) . ?
C31 C32 1.397(7) . ?
C33 C34 1.378(7) . ?
C33 C38 1.394(6) . ?
C34 C35 1.387(7) . ?
C35 C36 1.387(8) . ?
C36 C37 1.372(9) . ?
C37 C38 1.376(8) . ?
C39 C40 1.405(7) . ?
C39 C43 1.403(7) . ?
C40 C41 1.414(7) . ?
C41 C42 1.397(7) . ?
C42 C43 1.410(7) . ?
Ru2 C44 2.043(4) . ?
Ru2 C84 2.228(5) . ?
Ru2 C83 2.229(5) . ?
Ru2 C85 2.235(5) . ?
Ru2 P4 2.2573(12) . ?
Ru2 C82 2.257(5) . ?
Ru2 C86 2.260(4) . ?
Ru2 P3 2.2740(11) . ?
S2 C46 1.676(4) . ?
P3 C64 1.836(4) . ?
P3 C58 1.835(4) . ?
P3 C56 1.860(4) . ?
P4 C76 1.829(5) . ?
P4 C70 1.834(5) . ?
P4 C57 1.855(4) . ?
O3 C47 1.322(5) . ?
O3 C44 1.432(5) . ?
O4 C47 1.337(5) . ?
O4 C54 1.459(5) . ?
N2 C47 1.277(5) . ?
N2 C46 1.400(5) . ?
C44 C45 1.382(6) . ?
C45 C46 1.439(6) . ?
C45 C48 1.491(6) . ?
C48 C49 1.376(6) . ?
C48 C53 1.383(6) . ?
C49 C50 1.387(7) . ?
C50 C51 1.371(8) . ?
C51 C52 1.380(8) . ?
C52 C53 1.396(7) . ?
C54 C55 1.489(6) . ?
C56 C57 1.510(6) . ?
C58 C63 1.390(6) . ?
C58 C59 1.395(6) . ?
C59 C60 1.383(6) . ?
C60 C61 1.370(7) . ?
C61 C62 1.366(7) . ?
C62 C63 1.388(7) . ?
C64 C65 1.385(6) . ?
C64 C69 1.400(6) . ?
C65 C66 1.391(6) . ?
C66 C67 1.371(7) . ?
C67 C68 1.373(7) . ?
C68 C69 1.392(6) . ?
C70 C71 1.385(7) . ?
C70 C75 1.389(6) . ?
C71 C72 1.382(7) . ?
C72 C73 1.378(8) . ?
C73 C74 1.377(8) . ?
C74 C75 1.390(7) . ?
C76 C77 1.388(6) . ?
C76 C81 1.391(6) . ?
C77 C78 1.397(7) . ?
C78 C79 1.359(8) . ?
C79 C80 1.365(8) . ?
C80 C81 1.385(7) . ?
C82 C83 1.390(7) . ?
C82 C86 1.411(7) . ?
C83 C84 1.407(7) . ?
C84 C85 1.407(8) . ?
C85 C86 1.401(7) . ?
C87 Cl3 1.736(6) . ?
C87 Cl2 1.753(5) . ?
C87 Cl1 1.760(6) . ?
C88 Cl6 1.715(6) . ?
C88 Cl5 1.721(6) . ?
C88 Cl4 1.762(6) . ?
